data_4302631
loop_
_publ_author_name
'Sungjun Hong'
'Aalo K. Gupta'
'William B. Tolman'

_publ_section_title
;
Intermediates in Reactions of Copper(I) Complexes with N-Oxides: From the
Formation of Stable Adducts to Oxo Transfer
;
_journal_name_full 'Inorganic Chemistry'
_journal_page_first 6323
_journal_page_last 6325
_journal_paper_doi 10.1021/ic900435p
_journal_volume 48
_journal_year 2009
_chemical_formula_moiety 'C32 H36 Cu N4 O3, C F3 O3 S'
_chemical_formula_sum 'C33 H36 Cu F3 N4 O6 S'
_chemical_formula_weight 737.26
_chemical_name_common 08088b
_chemical_name_systematic
; 
 ? 
;
_space_group_IT_number 2
_symmetry_cell_setting triclinic
_symmetry_space_group_name_Hall '-P 1'
_symmetry_space_group_name_H-M 'P -1'
_atom_sites_solution_hydrogens geom
_atom_sites_solution_primary direct
_atom_sites_solution_secondary difmap
_audit_creation_method SHELXL-97
_cell_angle_alpha 101.4610(10)
_cell_angle_beta 95.1540(10)
_cell_angle_gamma 95.4040(10)
_cell_formula_units_Z 2
_cell_length_a 8.5410(6)
_cell_length_b 10.5361(7)
_cell_length_c 19.1094(13)
_cell_measurement_reflns_used 3734
_cell_measurement_temperature 173(2)
_cell_measurement_theta_max 24.78
_cell_measurement_theta_min 2.41
_cell_volume 1667.4(2)
_computing_cell_refinement SAINT,Bruker
_computing_data_collection SAMRT,Bruker
_computing_data_reduction SAINT,Bruker
_computing_molecular_graphics SHELXTL,Bruker
_computing_structure_refinement 'SHELXL-97 (Sheldrick, 1997)'
_computing_structure_solution 'SHELXS-97 (Sheldrick, 1990)'
_diffrn_ambient_temperature 173(2)
_diffrn_measured_fraction_theta_full 0.992
_diffrn_measured_fraction_theta_max 0.992
_diffrn_measurement_device_type 'Bruker SMART Platform CCD'
_diffrn_measurement_method 'area detector,omega scans per phi'
_diffrn_radiation_monochromator graphite
_diffrn_radiation_source 'normal-focus sealed tube'
_diffrn_radiation_type MoK\a
_diffrn_radiation_wavelength 0.71073
_diffrn_reflns_av_R_equivalents 0.0423
_diffrn_reflns_av_sigmaI/netI 0.0674
_diffrn_reflns_limit_h_max 10
_diffrn_reflns_limit_h_min -10
_diffrn_reflns_limit_k_max 12
_diffrn_reflns_limit_k_min -12
_diffrn_reflns_limit_l_max 22
_diffrn_reflns_limit_l_min -22
_diffrn_reflns_number 11999
_diffrn_reflns_theta_full 25.04
_diffrn_reflns_theta_max 25.04
_diffrn_reflns_theta_min 1.09
_exptl_absorpt_coefficient_mu 0.785
_exptl_absorpt_correction_T_max 1.000000
_exptl_absorpt_correction_T_min 0.763088
_exptl_absorpt_correction_type multi-scan
_exptl_absorpt_process_details SADABS,R.Blessing,1995
_exptl_crystal_colour red
_exptl_crystal_density_diffrn 1.468
_exptl_crystal_density_method 'not measured'
_exptl_crystal_description Rod
_exptl_crystal_F_000 764
_exptl_crystal_size_max 0.6
_exptl_crystal_size_mid 0.2
_exptl_crystal_size_min 0.2
_refine_diff_density_max 0.343
_refine_diff_density_min -0.356
_refine_diff_density_rms 0.070
_refine_ls_extinction_method none
_refine_ls_goodness_of_fit_ref 0.942
_refine_ls_hydrogen_treatment constr
_refine_ls_matrix_type full
_refine_ls_number_parameters 440
_refine_ls_number_reflns 5846
_refine_ls_number_restraints 0
_refine_ls_restrained_S_all 0.942
_refine_ls_R_factor_all 0.0589
_refine_ls_R_factor_gt 0.0365
_refine_ls_shift/su_max 0.000
_refine_ls_shift/su_mean 0.000
_refine_ls_structure_factor_coef Fsqd
_refine_ls_weighting_details 'calc w=1/[\s^2^(Fo^2^)+(0.0502P)^2^+0.0000P] where P=(Fo^2^+2Fc^2^)/3'
_refine_ls_weighting_scheme calc
_refine_ls_wR_factor_gt 0.0826
_refine_ls_wR_factor_ref 0.0999
_reflns_number_gt 4209
_reflns_number_total 5846
_reflns_threshold_expression >2sigma(I)
_cod_data_source_file ic900435p_si_001_3.cif
_cod_data_source_block 08088b
_cod_depositor_comments
;
The following automatic conversions were performed:
'_symmetry_cell_setting' value 'Triclinic' changed to 'triclinic'
according to '/home/saulius/struct/CIF-dictionaries/cif_core.dic'
dictionary named 'cif_core.dic' version 2.4.1 from 2010-06-29.

Automatic conversion script
Id: cif_fix_enum 1527 2010-12-29 10:47:43Z saulius 
;
_cod_database_code 4302631

loop_
_symmetry_equiv_pos_as_xyz
'x, y, z'
'-x, -y, -z'

loop_
_atom_site_label
_atom_site_type_symbol
_atom_site_fract_x
_atom_site_fract_y
_atom_site_fract_z
_atom_site_U_iso_or_equiv
_atom_site_adp_type
_atom_site_occupancy
_atom_site_symmetry_multiplicity
_atom_site_calc_flag
_atom_site_refinement_flags
_atom_site_disorder_assembly
_atom_site_disorder_group
Cu1 Cu 0.05307(4) 0.12713(3) 0.19041(2) 0.02669(13) Uani 1 1 d . . .
S1 S 0.28883(10) 0.50514(7) 0.33454(4) 0.0319(2) Uani 1 1 d . . .
O6 O 0.4523(3) 0.5514(2) 0.33659(13) 0.0445(6) Uani 1 1 d . . .
O5 O 0.2517(3) 0.3661(2) 0.32176(13) 0.0549(7) Uani 1 1 d . . .
O1 O 0.1510(2) -0.02451(18) 0.20009(10) 0.0303(5) Uani 1 1 d . . .
F3 F 0.2691(3) 0.6884(2) 0.44594(12) 0.0716(7) Uani 1 1 d . . .
O4 O 0.1836(3) 0.5687(2) 0.29362(12) 0.0403(6) Uani 1 1 d . . .
N3 N 0.2511(3) -0.0270(2) 0.25719(12) 0.0236(5) Uani 1 1 d . . .
F2 F 0.0953(3) 0.5252(2) 0.43345(12) 0.0678(7) Uani 1 1 d . . .
C2 C -0.2257(3) 0.2837(3) 0.36081(15) 0.0251(7) Uani 1 1 d . . .
H2A H -0.2637 0.2612 0.4025 0.030 Uiso 1 1 calc R . .
O3 O 0.6442(3) 0.0577(2) 0.46694(12) 0.0423(6) Uani 1 1 d . . .
N2 N 0.0232(3) 0.2738(2) 0.14063(12) 0.0222(5) Uani 1 1 d . . .
N1 N -0.0940(3) 0.2260(2) 0.25648(12) 0.0203(5) Uani 1 1 d . . .
C6 C -0.1231(3) 0.0634(3) 0.32721(15) 0.0235(7) Uani 1 1 d . . .
C5 C -0.1122(3) 0.3446(3) 0.24131(15) 0.0207(6) Uani 1 1 d . . .
O2 O 0.6127(3) -0.1531(2) 0.43551(12) 0.0464(6) Uani 1 1 d . . .
C4 C -0.1878(3) 0.4348(3) 0.28447(15) 0.0250(7) Uani 1 1 d . . .
H4A H -0.2001 0.5172 0.2729 0.030 Uiso 1 1 calc R . .
N4 N 0.5832(3) -0.0460(3) 0.42840(14) 0.0324(6) Uani 1 1 d . . .
C7 C -0.1994(4) -0.0476(3) 0.27901(16) 0.0272(7) Uani 1 1 d . . .
C14 C -0.0460(3) 0.3666(3) 0.17461(15) 0.0220(6) Uani 1 1 d . . .
C18 C 0.0450(4) 0.2415(3) -0.05499(16) 0.0323(8) Uani 1 1 d . . .
H18A H -0.0208 0.2123 -0.0992 0.039 Uiso 1 1 calc R . .
C16 C 0.0831(3) 0.2833(3) 0.07347(15) 0.0238(7) Uani 1 1 d . . .
C1 C -0.1494(3) 0.1952(3) 0.31493(15) 0.0218(6) Uani 1 1 d . . .
C31 C 0.4018(3) -0.1525(3) 0.32142(15) 0.0255(7) Uani 1 1 d . . .
H31A H 0.4338 -0.2342 0.3271 0.031 Uiso 1 1 calc R . .
C13 C 0.0634(4) 0.1729(3) 0.43888(16) 0.0351(8) Uani 1 1 d . . .
H13A H 0.1492 0.1479 0.4691 0.053 Uiso 1 1 calc R . .
H13B H -0.0132 0.2123 0.4692 0.053 Uiso 1 1 calc R . .
H13C H 0.1072 0.2361 0.4123 0.053 Uiso 1 1 calc R . .
C28 C 0.3092(3) 0.0839(3) 0.30440(16) 0.0262(7) Uani 1 1 d . . .
H28A H 0.2761 0.1649 0.2982 0.031 Uiso 1 1 calc R . .
C15 C -0.0652(4) 0.4915(3) 0.15087(16) 0.0316(7) Uani 1 1 d . . .
H15A H -0.0178 0.4907 0.1060 0.047 Uiso 1 1 calc R . .
H15B H -0.0125 0.5647 0.1880 0.047 Uiso 1 1 calc R . .
H15C H -0.1781 0.5011 0.1431 0.047 Uiso 1 1 calc R . .
C32 C 0.2925(3) -0.1443(3) 0.26573(16) 0.0249(7) Uani 1 1 d . . .
H32A H 0.2456 -0.2214 0.2330 0.030 Uiso 1 1 calc R . .
F1 F 0.3304(3) 0.5093(3) 0.47187(12) 0.0869(8) Uani 1 1 d . . .
C33 C 0.2447(4) 0.5595(3) 0.42600(19) 0.0431(9) Uani 1 1 d . . .
C11 C -0.0180(3) 0.0535(3) 0.38643(16) 0.0274(7) Uani 1 1 d . . .
C10 C 0.0122(4) -0.0701(3) 0.39469(18) 0.0351(8) Uani 1 1 d . . .
H10A H 0.0846 -0.0790 0.4337 0.042 Uiso 1 1 calc R . .
C21 C 0.2437(4) 0.3259(3) 0.07383(16) 0.0286(7) Uani 1 1 d . . .
C12 C -0.3123(4) -0.0379(3) 0.21554(16) 0.0333(8) Uani 1 1 d . . .
H12A H -0.3824 -0.1198 0.1996 0.050 Uiso 1 1 calc R . .
H12B H -0.2523 -0.0215 0.1762 0.050 Uiso 1 1 calc R . .
H12C H -0.3758 0.0339 0.2295 0.050 Uiso 1 1 calc R . .
C22 C -0.1922(4) 0.1929(3) 0.01077(17) 0.0324(7) Uani 1 1 d . . .
H22A H -0.2256 0.2392 0.0570 0.039 Uiso 1 1 calc R . .
C3 C -0.2455(3) 0.4032(3) 0.34528(15) 0.0262(7) Uani 1 1 d . . .
H3A H -0.2982 0.4638 0.3758 0.031 Uiso 1 1 calc R . .
C30 C 0.4637(3) -0.0389(3) 0.36874(15) 0.0254(7) Uani 1 1 d . . .
C25 C 0.3535(4) 0.3668(3) 0.14322(17) 0.0351(8) Uani 1 1 d . . .
H25A H 0.2858 0.3813 0.1835 0.042 Uiso 1 1 calc R . .
C29 C 0.4168(4) 0.0791(3) 0.36177(16) 0.0280(7) Uani 1 1 d . . .
H29A H 0.4577 0.1563 0.3958 0.034 Uiso 1 1 calc R . .
C19 C 0.2022(4) 0.2832(3) -0.05577(17) 0.0360(8) Uani 1 1 d . . .
H19A H 0.2439 0.2827 -0.1003 0.043 Uiso 1 1 calc R . .
C17 C -0.0197(4) 0.2413(3) 0.00957(16) 0.0269(7) Uani 1 1 d . . .
C9 C -0.0610(4) -0.1804(3) 0.34734(19) 0.0402(9) Uani 1 1 d . . .
H9A H -0.0383 -0.2642 0.3537 0.048 Uiso 1 1 calc R . .
C27 C 0.4587(4) 0.4938(4) 0.1478(2) 0.0538(10) Uani 1 1 d . . .
H27A H 0.3931 0.5612 0.1381 0.081 Uiso 1 1 calc R . .
H27B H 0.5345 0.4804 0.1122 0.081 Uiso 1 1 calc R . .
H27C H 0.5161 0.5215 0.1960 0.081 Uiso 1 1 calc R . .
C20 C 0.2998(4) 0.3259(3) 0.00807(17) 0.0347(8) Uani 1 1 d . . .
H20A H 0.4077 0.3559 0.0068 0.042 Uiso 1 1 calc R . .
C8 C -0.1666(4) -0.1690(3) 0.29087(18) 0.0365(8) Uani 1 1 d . . .
H8A H -0.2183 -0.2456 0.2593 0.044 Uiso 1 1 calc R . .
C26 C 0.4527(4) 0.2576(4) 0.1543(2) 0.0509(10) Uani 1 1 d . . .
H26A H 0.5179 0.2833 0.2008 0.076 Uiso 1 1 calc R . .
H26B H 0.5214 0.2413 0.1158 0.076 Uiso 1 1 calc R . .
H26C H 0.3825 0.1780 0.1533 0.076 Uiso 1 1 calc R . .
C24 C -0.2131(4) 0.0483(4) 0.0103(3) 0.0648(12) Uani 1 1 d . . .
H24A H -0.3241 0.0207 0.0145 0.097 Uiso 1 1 calc R . .
H24B H -0.1459 0.0311 0.0509 0.097 Uiso 1 1 calc R . .
H24C H -0.1827 -0.0003 -0.0347 0.097 Uiso 1 1 calc R . .
C23 C -0.3007(5) 0.2230(4) -0.0498(2) 0.0621(12) Uani 1 1 d . . .
H23A H -0.2836 0.3163 -0.0497 0.093 Uiso 1 1 calc R . .
H23B H -0.4112 0.1993 -0.0429 0.093 Uiso 1 1 calc R . .
H23C H -0.2775 0.1728 -0.0959 0.093 Uiso 1 1 calc R . .

loop_
_atom_site_aniso_label
_atom_site_aniso_U_11
_atom_site_aniso_U_22
_atom_site_aniso_U_33
_atom_site_aniso_U_23
_atom_site_aniso_U_13
_atom_site_aniso_U_12
Cu1 0.0291(2) 0.0265(2) 0.0287(2) 0.01109(16) 0.00450(17) 0.01146(15)
S1 0.0390(5) 0.0205(4) 0.0354(5) 0.0032(3) 0.0023(4) 0.0063(3)
O6 0.0336(14) 0.0458(14) 0.0572(16) 0.0122(12) 0.0063(12) 0.0158(11)
O5 0.091(2) 0.0191(12) 0.0541(17) 0.0042(11) 0.0128(15) 0.0075(12)
O1 0.0391(13) 0.0290(11) 0.0242(12) 0.0072(9) -0.0032(10) 0.0140(9)
F3 0.0943(18) 0.0446(13) 0.0617(15) -0.0208(11) 0.0252(13) -0.0115(12)
O4 0.0377(14) 0.0367(13) 0.0470(15) 0.0143(11) -0.0053(11) 0.0048(10)
N3 0.0279(14) 0.0218(13) 0.0235(14) 0.0071(10) 0.0046(11) 0.0081(10)
F2 0.0622(16) 0.0731(16) 0.0637(16) 0.0036(12) 0.0254(13) -0.0098(12)
C2 0.0233(17) 0.0313(16) 0.0218(16) 0.0061(13) 0.0066(13) 0.0035(13)
O3 0.0364(14) 0.0532(15) 0.0298(13) 0.0016(11) -0.0042(11) -0.0105(11)
N2 0.0227(14) 0.0262(13) 0.0197(13) 0.0081(10) 0.0024(11) 0.0060(10)
N1 0.0217(13) 0.0230(12) 0.0181(13) 0.0079(10) -0.0002(10) 0.0067(10)
C6 0.0242(17) 0.0257(15) 0.0257(17) 0.0113(13) 0.0117(13) 0.0083(12)
C5 0.0176(15) 0.0244(15) 0.0202(16) 0.0059(12) -0.0011(12) 0.0036(12)
O2 0.0442(15) 0.0537(16) 0.0430(15) 0.0170(12) -0.0092(12) 0.0126(12)
C4 0.0252(17) 0.0229(15) 0.0259(17) 0.0028(13) -0.0013(14) 0.0068(12)
N4 0.0262(15) 0.0462(18) 0.0258(15) 0.0101(13) 0.0037(12) 0.0028(13)
C7 0.0309(18) 0.0280(16) 0.0263(17) 0.0094(13) 0.0112(14) 0.0063(13)
C14 0.0201(16) 0.0239(15) 0.0214(16) 0.0065(12) -0.0048(13) 0.0025(12)
C18 0.045(2) 0.0324(17) 0.0228(18) 0.0098(14) 0.0020(15) 0.0121(15)
C16 0.0311(18) 0.0239(15) 0.0209(16) 0.0100(12) 0.0067(14) 0.0101(13)
C1 0.0186(16) 0.0253(15) 0.0215(16) 0.0055(12) 0.0003(13) 0.0033(12)
C31 0.0256(17) 0.0248(15) 0.0288(17) 0.0107(13) 0.0028(14) 0.0063(13)
C13 0.033(2) 0.0451(19) 0.0298(19) 0.0135(15) 0.0000(15) 0.0098(15)
C28 0.0297(18) 0.0186(15) 0.0314(18) 0.0042(13) 0.0075(15) 0.0059(12)
C15 0.041(2) 0.0284(16) 0.0305(18) 0.0140(14) 0.0071(15) 0.0124(14)
C32 0.0280(17) 0.0180(14) 0.0284(18) 0.0033(12) 0.0022(14) 0.0048(12)
F1 0.097(2) 0.125(2) 0.0454(15) 0.0315(15) -0.0060(14) 0.0296(17)
C33 0.047(2) 0.038(2) 0.040(2) 0.0010(17) 0.0009(18) 0.0013(17)
C11 0.0237(17) 0.0349(17) 0.0288(18) 0.0149(14) 0.0093(14) 0.0066(13)
C10 0.0336(19) 0.045(2) 0.037(2) 0.0250(16) 0.0097(16) 0.0134(15)
C21 0.0312(19) 0.0294(16) 0.0290(18) 0.0098(14) 0.0092(15) 0.0095(13)
C12 0.038(2) 0.0317(17) 0.0289(18) 0.0042(14) 0.0036(15) 0.0012(14)
C22 0.0298(19) 0.0402(18) 0.0271(18) 0.0053(14) 0.0005(15) 0.0095(14)
C3 0.0234(17) 0.0300(16) 0.0239(17) 0.0007(13) 0.0017(14) 0.0082(13)
C30 0.0208(16) 0.0350(17) 0.0215(17) 0.0091(13) 0.0022(13) 0.0021(13)
C25 0.0289(19) 0.0440(19) 0.0328(19) 0.0098(15) 0.0039(15) 0.0023(15)
C29 0.0286(18) 0.0259(16) 0.0279(18) 0.0022(13) 0.0053(14) -0.0003(13)
C19 0.054(2) 0.0348(18) 0.0264(19) 0.0132(14) 0.0176(17) 0.0143(16)
C17 0.0352(19) 0.0256(16) 0.0234(17) 0.0099(13) 0.0023(14) 0.0114(13)
C9 0.045(2) 0.0307(18) 0.054(2) 0.0223(17) 0.0139(19) 0.0145(16)
C27 0.049(2) 0.051(2) 0.058(3) 0.0175(19) -0.009(2) -0.0061(18)
C20 0.0342(19) 0.0368(18) 0.039(2) 0.0146(15) 0.0163(17) 0.0094(14)
C8 0.043(2) 0.0262(17) 0.042(2) 0.0075(15) 0.0130(17) 0.0062(14)
C26 0.043(2) 0.057(2) 0.056(3) 0.0238(19) -0.0071(19) 0.0064(18)
C24 0.036(2) 0.047(2) 0.111(4) 0.020(2) -0.002(2) -0.0028(18)
C23 0.044(2) 0.100(3) 0.045(2) 0.018(2) -0.002(2) 0.027(2)

loop_
_atom_type_symbol
_atom_type_description
_atom_type_scat_dispersion_real
_atom_type_scat_dispersion_imag
_atom_type_scat_source
C C 0.0033 0.0016 'International Tables Vol C Tables 4.2.6.8 and 6.1.1.4'
H H 0.0000 0.0000 'International Tables Vol C Tables 4.2.6.8 and 6.1.1.4'
N N 0.0061 0.0033 'International Tables Vol C Tables 4.2.6.8 and 6.1.1.4'
O O 0.0106 0.0060 'International Tables Vol C Tables 4.2.6.8 and 6.1.1.4'
F F 0.0171 0.0103 'International Tables Vol C Tables 4.2.6.8 and 6.1.1.4'
S S 0.1246 0.1234 'International Tables Vol C Tables 4.2.6.8 and 6.1.1.4'
Cu Cu 0.3201 1.2651 'International Tables Vol C Tables 4.2.6.8 and 6.1.1.4'

loop_
_geom_angle_atom_site_label_1
_geom_angle_atom_site_label_2
_geom_angle_atom_site_label_3
_geom_angle
_geom_angle_site_symmetry_1
_geom_angle_site_symmetry_3
_geom_angle_publ_flag
O1 Cu1 N2 150.42(9) . . ?
O1 Cu1 N1 128.78(9) . . ?
N2 Cu1 N1 80.66(9) . . ?
O6 S1 O4 113.97(14) . . ?
O6 S1 O5 115.77(15) . . ?
O4 S1 O5 114.22(15) . . ?
O6 S1 C33 104.04(15) . . ?
O4 S1 C33 103.35(16) . . ?
O5 S1 C33 103.40(15) . . ?
N3 O1 Cu1 121.96(16) . . ?
O1 N3 C28 120.8(2) . . ?
O1 N3 C32 117.6(2) . . ?
C28 N3 C32 121.6(3) . . ?
C3 C2 C1 119.6(3) . . ?
C3 C2 H2A 120.2 . . ?
C1 C2 H2A 120.2 . . ?
C14 N2 C16 120.5(2) . . ?
C14 N2 Cu1 115.50(18) . . ?
C16 N2 Cu1 123.83(17) . . ?
C1 N1 C5 119.6(2) . . ?
C1 N1 Cu1 128.14(18) . . ?
C5 N1 Cu1 111.44(17) . . ?
C7 C6 C11 121.5(3) . . ?
C7 C6 C1 119.7(3) . . ?
C11 C6 C1 118.8(3) . . ?
N1 C5 C4 121.7(3) . . ?
N1 C5 C14 114.4(2) . . ?
C4 C5 C14 123.9(2) . . ?
C5 C4 C3 118.8(3) . . ?
C5 C4 H4A 120.6 . . ?
C3 C4 H4A 120.6 . . ?
O2 N4 O3 125.3(3) . . ?
O2 N4 C30 117.5(3) . . ?
O3 N4 C30 117.2(3) . . ?
C8 C7 C6 117.9(3) . . ?
C8 C7 C12 120.3(3) . . ?
C6 C7 C12 121.8(3) . . ?
N2 C14 C5 116.6(2) . . ?
N2 C14 C15 124.3(3) . . ?
C5 C14 C15 119.1(2) . . ?
C19 C18 C17 121.2(3) . . ?
C19 C18 H18A 119.4 . . ?
C17 C18 H18A 119.4 . . ?
C21 C16 C17 122.4(3) . . ?
C21 C16 N2 118.9(3) . . ?
C17 C16 N2 118.6(3) . . ?
N1 C1 C2 120.9(2) . . ?
N1 C1 C6 115.7(2) . . ?
C2 C1 C6 123.4(3) . . ?
C32 C31 C30 118.0(3) . . ?
C32 C31 H31A 121.0 . . ?
C30 C31 H31A 121.0 . . ?
C11 C13 H13A 109.5 . . ?
C11 C13 H13B 109.5 . . ?
H13A C13 H13B 109.5 . . ?
C11 C13 H13C 109.5 . . ?
H13A C13 H13C 109.5 . . ?
H13B C13 H13C 109.5 . . ?
N3 C28 C29 119.7(3) . . ?
N3 C28 H28A 120.2 . . ?
C29 C28 H28A 120.2 . . ?
C14 C15 H15A 109.5 . . ?
C14 C15 H15B 109.5 . . ?
H15A C15 H15B 109.5 . . ?
C14 C15 H15C 109.5 . . ?
H15A C15 H15C 109.5 . . ?
H15B C15 H15C 109.5 . . ?
N3 C32 C31 120.4(3) . . ?
N3 C32 H32A 119.8 . . ?
C31 C32 H32A 119.8 . . ?
F1 C33 F2 106.3(3) . . ?
F1 C33 F3 108.5(3) . . ?
F2 C33 F3 106.7(3) . . ?
F1 C33 S1 112.0(3) . . ?
F2 C33 S1 111.9(2) . . ?
F3 C33 S1 111.1(2) . . ?
C10 C11 C6 118.0(3) . . ?
C10 C11 C13 120.4(3) . . ?
C6 C11 C13 121.6(3) . . ?
C9 C10 C11 121.3(3) . . ?
C9 C10 H10A 119.4 . . ?
C11 C10 H10A 119.4 . . ?
C20 C21 C16 117.5(3) . . ?
C20 C21 C25 121.0(3) . . ?
C16 C21 C25 121.5(3) . . ?
C7 C12 H12A 109.5 . . ?
C7 C12 H12B 109.5 . . ?
H12A C12 H12B 109.5 . . ?
C7 C12 H12C 109.5 . . ?
H12A C12 H12C 109.5 . . ?
H12B C12 H12C 109.5 . . ?
C24 C22 C17 111.0(3) . . ?
C24 C22 C23 110.5(3) . . ?
C17 C22 C23 113.2(3) . . ?
C24 C22 H22A 107.3 . . ?
C17 C22 H22A 107.3 . . ?
C23 C22 H22A 107.3 . . ?
C2 C3 C4 119.3(3) . . ?
C2 C3 H3A 120.3 . . ?
C4 C3 H3A 120.3 . . ?
C29 C30 C31 121.6(3) . . ?
C29 C30 N4 119.8(3) . . ?
C31 C30 N4 118.6(3) . . ?
C21 C25 C27 113.1(3) . . ?
C21 C25 C26 110.5(3) . . ?
C27 C25 C26 110.9(3) . . ?
C21 C25 H25A 107.3 . . ?
C27 C25 H25A 107.3 . . ?
C26 C25 H25A 107.3 . . ?
C30 C29 C28 118.7(3) . . ?
C30 C29 H29A 120.6 . . ?
C28 C29 H29A 120.6 . . ?
C18 C19 C20 120.2(3) . . ?
C18 C19 H19A 119.9 . . ?
C20 C19 H19A 119.9 . . ?
C18 C17 C16 117.3(3) . . ?
C18 C17 C22 121.5(3) . . ?
C16 C17 C22 121.2(3) . . ?
C8 C9 C10 120.0(3) . . ?
C8 C9 H9A 120.0 . . ?
C10 C9 H9A 120.0 . . ?
C25 C27 H27A 109.5 . . ?
C25 C27 H27B 109.5 . . ?
H27A C27 H27B 109.5 . . ?
C25 C27 H27C 109.5 . . ?
H27A C27 H27C 109.5 . . ?
H27B C27 H27C 109.5 . . ?
C19 C20 C21 121.5(3) . . ?
C19 C20 H20A 119.2 . . ?
C21 C20 H20A 119.2 . . ?
C9 C8 C7 121.4(3) . . ?
C9 C8 H8A 119.3 . . ?
C7 C8 H8A 119.3 . . ?
C25 C26 H26A 109.5 . . ?
C25 C26 H26B 109.5 . . ?
H26A C26 H26B 109.5 . . ?
C25 C26 H26C 109.5 . . ?
H26A C26 H26C 109.5 . . ?
H26B C26 H26C 109.5 . . ?
C22 C24 H24A 109.5 . . ?
C22 C24 H24B 109.5 . . ?
H24A C24 H24B 109.5 . . ?
C22 C24 H24C 109.5 . . ?
H24A C24 H24C 109.5 . . ?
H24B C24 H24C 109.5 . . ?
C22 C23 H23A 109.5 . . ?
C22 C23 H23B 109.5 . . ?
H23A C23 H23B 109.5 . . ?
C22 C23 H23C 109.5 . . ?
H23A C23 H23C 109.5 . . ?
H23B C23 H23C 109.5 . . ?

loop_
_geom_bond_atom_site_label_1
_geom_bond_atom_site_label_2
_geom_bond_distance
_geom_bond_site_symmetry_2
_geom_bond_publ_flag
Cu1 O1 1.9048(19) . ?
Cu1 N2 1.993(2) . ?
Cu1 N1 2.066(2) . ?
S1 O6 1.430(2) . ?
S1 O4 1.436(2) . ?
S1 O5 1.436(2) . ?
S1 C33 1.813(4) . ?
O1 N3 1.330(3) . ?
F3 C33 1.326(4) . ?
N3 C28 1.348(3) . ?
N3 C32 1.353(3) . ?
F2 C33 1.321(4) . ?
C2 C3 1.371(4) . ?
C2 C1 1.399(4) . ?
C2 H2A 0.9500 . ?
O3 N4 1.229(3) . ?
N2 C14 1.285(3) . ?
N2 C16 1.442(3) . ?
N1 C1 1.336(3) . ?
N1 C5 1.357(3) . ?
C6 C7 1.401(4) . ?
C6 C11 1.407(4) . ?
C6 C1 1.488(4) . ?
C5 C4 1.379(4) . ?
C5 C14 1.490(4) . ?
O2 N4 1.210(3) . ?
C4 C3 1.389(4) . ?
C4 H4A 0.9500 . ?
N4 C30 1.478(4) . ?
C7 C8 1.392(4) . ?
C7 C12 1.507(4) . ?
C14 C15 1.493(4) . ?
C18 C19 1.375(4) . ?
C18 C17 1.397(4) . ?
C18 H18A 0.9500 . ?
C16 C21 1.402(4) . ?
C16 C17 1.406(4) . ?
C31 C32 1.373(4) . ?
C31 C30 1.376(4) . ?
C31 H31A 0.9500 . ?
C13 C11 1.510(4) . ?
C13 H13A 0.9800 . ?
C13 H13B 0.9800 . ?
C13 H13C 0.9800 . ?
C28 C29 1.378(4) . ?
C28 H28A 0.9500 . ?
C15 H15A 0.9800 . ?
C15 H15B 0.9800 . ?
C15 H15C 0.9800 . ?
C32 H32A 0.9500 . ?
F1 C33 1.314(4) . ?
C11 C10 1.388(4) . ?
C10 C9 1.380(4) . ?
C10 H10A 0.9500 . ?
C21 C20 1.384(4) . ?
C21 C25 1.515(4) . ?
C12 H12A 0.9800 . ?
C12 H12B 0.9800 . ?
C12 H12C 0.9800 . ?
C22 C24 1.515(4) . ?
C22 C17 1.517(4) . ?
C22 C23 1.519(4) . ?
C22 H22A 1.0000 . ?
C3 H3A 0.9500 . ?
C30 C29 1.370(4) . ?
C25 C27 1.522(4) . ?
C25 C26 1.528(5) . ?
C25 H25A 1.0000 . ?
C29 H29A 0.9500 . ?
C19 C20 1.383(4) . ?
C19 H19A 0.9500 . ?
C9 C8 1.375(4) . ?
C9 H9A 0.9500 . ?
C27 H27A 0.9800 . ?
C27 H27B 0.9800 . ?
C27 H27C 0.9800 . ?
C20 H20A 0.9500 . ?
C8 H8A 0.9500 . ?
C26 H26A 0.9800 . ?
C26 H26B 0.9800 . ?
C26 H26C 0.9800 . ?
C24 H24A 0.9800 . ?
C24 H24B 0.9800 . ?
C24 H24C 0.9800 . ?
C23 H23A 0.9800 . ?
C23 H23B 0.9800 . ?
C23 H23C 0.9800 . ?

loop_
_geom_torsion_atom_site_label_1
_geom_torsion_atom_site_label_2
_geom_torsion_atom_site_label_3
_geom_torsion_atom_site_label_4
_geom_torsion
_geom_torsion_site_symmetry_1
_geom_torsion_site_symmetry_2
_geom_torsion_site_symmetry_3
_geom_torsion_site_symmetry_4
_geom_torsion_publ_flag
N2 Cu1 O1 N3 113.5(2) . . . . ?
N1 Cu1 O1 N3 -60.1(2) . . . . ?
Cu1 O1 N3 C28 -12.0(3) . . . . ?
Cu1 O1 N3 C32 168.34(18) . . . . ?
O1 Cu1 N2 C14 -165.07(19) . . . . ?
N1 Cu1 N2 C14 9.9(2) . . . . ?
O1 Cu1 N2 C16 10.7(3) . . . . ?
N1 Cu1 N2 C16 -174.3(2) . . . . ?
O1 Cu1 N1 C1 -3.3(3) . . . . ?
N2 Cu1 N1 C1 179.9(2) . . . . ?
O1 Cu1 N1 C5 166.43(17) . . . . ?
N2 Cu1 N1 C5 -10.37(18) . . . . ?
C1 N1 C5 C4 -0.5(4) . . . . ?
Cu1 N1 C5 C4 -171.2(2) . . . . ?
C1 N1 C5 C14 -179.8(2) . . . . ?
Cu1 N1 C5 C14 9.5(3) . . . . ?
N1 C5 C4 C3 0.4(4) . . . . ?
C14 C5 C4 C3 179.7(3) . . . . ?
C11 C6 C7 C8 -0.8(4) . . . . ?
C1 C6 C7 C8 177.5(3) . . . . ?
C11 C6 C7 C12 179.9(3) . . . . ?
C1 C6 C7 C12 -1.8(4) . . . . ?
C16 N2 C14 C5 176.5(2) . . . . ?
Cu1 N2 C14 C5 -7.6(3) . . . . ?
C16 N2 C14 C15 -2.5(4) . . . . ?
Cu1 N2 C14 C15 173.4(2) . . . . ?
N1 C5 C14 N2 -1.7(4) . . . . ?
C4 C5 C14 N2 179.0(3) . . . . ?
N1 C5 C14 C15 177.4(2) . . . . ?
C4 C5 C14 C15 -1.9(4) . . . . ?
C14 N2 C16 C21 97.0(3) . . . . ?
Cu1 N2 C16 C21 -78.6(3) . . . . ?
C14 N2 C16 C17 -87.1(3) . . . . ?
Cu1 N2 C16 C17 97.3(3) . . . . ?
C5 N1 C1 C2 -0.1(4) . . . . ?
Cu1 N1 C1 C2 168.9(2) . . . . ?
C5 N1 C1 C6 -179.7(2) . . . . ?
Cu1 N1 C1 C6 -10.7(4) . . . . ?
C3 C2 C1 N1 0.6(4) . . . . ?
C3 C2 C1 C6 -179.8(3) . . . . ?
C7 C6 C1 N1 -66.2(3) . . . . ?
C11 C6 C1 N1 112.1(3) . . . . ?
C7 C6 C1 C2 114.1(3) . . . . ?
C11 C6 C1 C2 -67.5(4) . . . . ?
O1 N3 C28 C29 -177.8(2) . . . . ?
C32 N3 C28 C29 1.9(4) . . . . ?
O1 N3 C32 C31 176.5(2) . . . . ?
C28 N3 C32 C31 -3.2(4) . . . . ?
C30 C31 C32 N3 1.7(4) . . . . ?
O6 S1 C33 F1 -61.3(3) . . . . ?
O4 S1 C33 F1 179.4(2) . . . . ?
O5 S1 C33 F1 60.1(3) . . . . ?
O6 S1 C33 F2 179.5(2) . . . . ?
O4 S1 C33 F2 60.1(3) . . . . ?
O5 S1 C33 F2 -59.2(3) . . . . ?
O6 S1 C33 F3 60.3(3) . . . . ?
O4 S1 C33 F3 -59.0(3) . . . . ?
O5 S1 C33 F3 -178.4(3) . . . . ?
C7 C6 C11 C10 2.0(4) . . . . ?
C1 C6 C11 C10 -176.3(3) . . . . ?
C7 C6 C11 C13 -179.5(3) . . . . ?
C1 C6 C11 C13 2.2(4) . . . . ?
C6 C11 C10 C9 -1.4(4) . . . . ?
C13 C11 C10 C9 -180.0(3) . . . . ?
C17 C16 C21 C20 0.2(4) . . . . ?
N2 C16 C21 C20 175.9(2) . . . . ?
C17 C16 C21 C25 -178.1(3) . . . . ?
N2 C16 C21 C25 -2.3(4) . . . . ?
C1 C2 C3 C4 -0.7(4) . . . . ?
C5 C4 C3 C2 0.1(4) . . . . ?
C32 C31 C30 C29 1.0(4) . . . . ?
C32 C31 C30 N4 -179.2(2) . . . . ?
O2 N4 C30 C29 174.8(3) . . . . ?
O3 N4 C30 C29 -5.0(4) . . . . ?
O2 N4 C30 C31 -5.0(4) . . . . ?
O3 N4 C30 C31 175.2(3) . . . . ?
C20 C21 C25 C27 47.7(4) . . . . ?
C16 C21 C25 C27 -134.1(3) . . . . ?
C20 C21 C25 C26 -77.3(4) . . . . ?
C16 C21 C25 C26 100.9(3) . . . . ?
C31 C30 C29 C28 -2.3(4) . . . . ?
N4 C30 C29 C28 177.9(2) . . . . ?
N3 C28 C29 C30 0.9(4) . . . . ?
C17 C18 C19 C20 0.1(4) . . . . ?
C19 C18 C17 C16 -1.1(4) . . . . ?
C19 C18 C17 C22 -178.7(3) . . . . ?
C21 C16 C17 C18 1.0(4) . . . . ?
N2 C16 C17 C18 -174.8(2) . . . . ?
C21 C16 C17 C22 178.6(3) . . . . ?
N2 C16 C17 C22 2.9(4) . . . . ?
C24 C22 C17 C18 90.2(4) . . . . ?
C23 C22 C17 C18 -34.7(4) . . . . ?
C24 C22 C17 C16 -87.3(4) . . . . ?
C23 C22 C17 C16 147.8(3) . . . . ?
C11 C10 C9 C8 -0.3(5) . . . . ?
C18 C19 C20 C21 1.1(5) . . . . ?
C16 C21 C20 C19 -1.2(4) . . . . ?
C25 C21 C20 C19 177.0(3) . . . . ?
C10 C9 C8 C7 1.6(5) . . . . ?
C6 C7 C8 C9 -1.0(4) . . . . ?
C12 C7 C8 C9 178.3(3) . . . . ?
